data_7105545
loop_
_publ_author_name
'Han, Ying-Feng'
'Li, Hao'
'Weng, Lin-Hong'
'Jin, Guo-Xin'

_publ_section_title
;
 Efficient formation of organoiridium macrocycles via C--H activation
 directed self-assembly
;
_journal_issue 20
_journal_name_full 'Chemical Communications'
_journal_page_first 3556
_journal_paper_doi 10.1039/b923335k
_journal_volume 46
_journal_year 2010
_chemical_formula_sum 'C92 H96 F12 Ir4 N8 O12 S4'
_chemical_formula_weight 2630.81
_chemical_name_systematic
;
?
;
_space_group_IT_number 15
_symmetry_cell_setting monoclinic
_symmetry_space_group_name_Hall '-C 2yc'
_symmetry_space_group_name_H-M 'C 1 2/c 1'
_atom_sites_solution_hydrogens geom
_atom_sites_solution_primary direct
_atom_sites_solution_secondary difmap
_audit_creation_method SHELXL-97
_cell_angle_alpha 90.00
_cell_angle_beta 109.080(7)
_cell_angle_gamma 90.00
_cell_formula_units_Z 4
_cell_length_a 33.826(15)
_cell_length_b 18.632(8)
_cell_length_c 19.427(9)
_cell_measurement_reflns_used 993
_cell_measurement_temperature 293(2)
_cell_measurement_theta_max 26.827
_cell_measurement_theta_min 2.452
_cell_volume 11571(9)
_computing_cell_refinement 'Bruker SMART'
_computing_data_collection 'Bruker SMART'
_computing_data_reduction 'Bruker SHELXTL'
_computing_molecular_graphics 'Bruker SHELXTL'
_computing_publication_material 'Bruker SHELXTL'
_computing_structure_refinement 'SHELXL-97 (Sheldrick, 1997)'
_computing_structure_solution 'SHELXS-97 (Sheldrick, 1990)'
_diffrn_ambient_temperature 293(2)
_diffrn_measured_fraction_theta_full 0.999
_diffrn_measured_fraction_theta_max 0.999
_diffrn_measurement_device_type 'CCD area detector'
_diffrn_measurement_method 'phi and omega scans'
_diffrn_radiation_monochromator graphite
_diffrn_radiation_source 'fine-focus sealed tube'
_diffrn_radiation_type MoK\a
_diffrn_radiation_wavelength 0.71073
_diffrn_reflns_av_R_equivalents 0.0982
_diffrn_reflns_av_sigmaI/netI 0.1700
_diffrn_reflns_limit_h_max 38
_diffrn_reflns_limit_h_min -40
_diffrn_reflns_limit_k_max 22
_diffrn_reflns_limit_k_min -9
_diffrn_reflns_limit_l_max 22
_diffrn_reflns_limit_l_min -23
_diffrn_reflns_number 23505
_diffrn_reflns_theta_full 25.01
_diffrn_reflns_theta_max 25.01
_diffrn_reflns_theta_min 1.26
_diffrn_standards_decay_% 4.23
_exptl_absorpt_coefficient_mu 4.729
_exptl_absorpt_correction_T_max 0.7645
_exptl_absorpt_correction_T_min 0.6007
_exptl_absorpt_correction_type multi-scan
_exptl_absorpt_process_details sadabs
_exptl_crystal_colour red
_exptl_crystal_density_diffrn 1.510
_exptl_crystal_density_method 'not measured'
_exptl_crystal_description prism
_exptl_crystal_F_000 5120
_exptl_crystal_size_max 0.12
_exptl_crystal_size_mid 0.10
_exptl_crystal_size_min 0.06
_refine_diff_density_max 1.007
_refine_diff_density_min -0.673
_refine_diff_density_rms 0.147
_refine_ls_extinction_method none
_refine_ls_goodness_of_fit_ref 0.758
_refine_ls_hydrogen_treatment constr
_refine_ls_matrix_type full
_refine_ls_number_parameters 568
_refine_ls_number_reflns 10174
_refine_ls_number_restraints 67
_refine_ls_restrained_S_all 0.780
_refine_ls_R_factor_all 0.1173
_refine_ls_R_factor_gt 0.0544
_refine_ls_shift/su_max 0.002
_refine_ls_shift/su_mean 0.000
_refine_ls_structure_factor_coef Fsqd
_refine_ls_weighting_details 'calc w=1/[\s^2^(Fo^2^)+(0.0533P)^2^+0.0000P] where P=(Fo^2^+2Fc^2^)/3'
_refine_ls_weighting_scheme calc
_refine_ls_wR_factor_gt 0.1144
_refine_ls_wR_factor_ref 0.1275
_reflns_number_gt 4507
_reflns_number_total 10174
_reflns_threshold_expression >2sigma(I)
_cod_data_source_file b923335k.txt
_cod_data_source_block Complex_1a
_cod_depositor_comments
;
The following automatic conversions were performed:
'_symmetry_cell_setting' value 'Monoclinic' changed to 'monoclinic'
according to '/home/saulius/struct/CIF-dictionaries/cif_core.dic'
dictionary named 'cif_core.dic' version 2.4.1 from 2010-06-29.

Automatic conversion script
Id: cif_fix_enum 1527 2010-12-29 10:47:43Z saulius 
;
_cod_original_sg_symbol_H-M C2/c
_cod_database_code 7105545

loop_
_symmetry_equiv_pos_as_xyz
'x, y, z'
'-x, y, -z+1/2'
'x+1/2, y+1/2, z'
'-x+1/2, y+1/2, -z+1/2'
'-x, -y, -z'
'x, -y, z-1/2'
'-x+1/2, -y+1/2, -z'
'x+1/2, -y+1/2, z-1/2'

loop_
_atom_site_label
_atom_site_type_symbol
_atom_site_fract_x
_atom_site_fract_y
_atom_site_fract_z
_atom_site_U_iso_or_equiv
_atom_site_adp_type
_atom_site_occupancy
_atom_site_symmetry_multiplicity
_atom_site_calc_flag
_atom_site_refinement_flags
_atom_site_disorder_assembly
_atom_site_disorder_group
Ir1 Ir 0.107878(15) 0.14141(3) 0.42860(3) 0.05551(17) Uani 1 1 d . . .
Ir2 Ir 0.265606(16) 0.16533(3) 0.27279(3) 0.05637(17) Uani 1 1 d . . .
N1 N 0.1428(3) 0.0463(5) 0.4586(5) 0.055(3) Uani 1 1 d . . .
N2 N 0.2255(3) 0.2502(5) 0.2308(5) 0.057(3) Uani 1 1 d . . .
N3 N 0.1511(3) 0.1951(6) 0.5157(6) 0.059(3) Uani 1 1 d . . .
N4 N 0.2011(3) 0.2710(5) 0.6352(6) 0.060(3) Uani 1 1 d . . .
C1 C 0.1517(4) 0.1554(6) 0.3798(6) 0.056(3) Uani 1 1 d . . .
C2 C 0.1823(4) 0.0986(7) 0.3950(6) 0.061(3) Uani 1 1 d . . .
C3 C 0.2163(4) 0.0993(7) 0.3669(7) 0.063(4) Uani 1 1 d . . .
H3 H 0.2361 0.0627 0.3793 0.076 Uiso 1 1 calc R . .
C4 C 0.2202(3) 0.1535(6) 0.3221(6) 0.048(3) Uani 1 1 d . . .
C5 C 0.1905(4) 0.2072(6) 0.3073(6) 0.050(3) Uani 1 1 d . . .
C6 C 0.1576(4) 0.2095(6) 0.3362(6) 0.052(3) Uani 1 1 d . . .
H6 H 0.1393 0.2484 0.3257 0.062 Uiso 1 1 calc R . .
C7 C 0.1742(4) 0.0403(6) 0.4362(6) 0.060(3) Uani 1 1 d . . .
H7 H 0.1911 -0.0003 0.4463 0.072 Uiso 1 1 calc R . .
C8 C 0.1303(4) -0.0151(8) 0.4900(7) 0.066(4) Uani 1 1 d . . .
C9 C 0.1282(4) -0.0823(8) 0.4594(9) 0.087(5) Uani 1 1 d . . .
H9 H 0.1356 -0.0885 0.4177 0.105 Uiso 1 1 calc R . .
C10 C 0.1149(6) -0.1411(10) 0.4909(11) 0.124(7) Uani 1 1 d . . .
H10 H 0.1137 -0.1859 0.4693 0.148 Uiso 1 1 calc R . .
C11 C 0.1038(7) -0.1355(11) 0.5516(15) 0.150(10) Uani 1 1 d . . .
H11 H 0.0943 -0.1755 0.5701 0.180 Uiso 1 1 calc R . .
C12 C 0.1067(5) -0.0715(12) 0.5848(11) 0.126(7) Uani 1 1 d . . .
H12 H 0.1017 -0.0673 0.6290 0.151 Uiso 1 1 calc R . .
C13 C 0.1176(4) -0.0095(8) 0.5501(9) 0.087(5) Uani 1 1 d . . .
H13 H 0.1161 0.0358 0.5692 0.104 Uiso 1 1 calc R . .
C14 C 0.1953(4) 0.2600(6) 0.2556(7) 0.058(3) Uani 1 1 d . . .
H14 H 0.1773 0.2990 0.2413 0.069 Uiso 1 1 calc R . .
C15 C 0.2247(5) 0.2964(7) 0.1709(8) 0.072(4) Uani 1 1 d . . .
C16 C 0.1892(5) 0.3116(8) 0.1136(8) 0.091(5) Uani 1 1 d . . .
H16 H 0.1641 0.2930 0.1154 0.109 Uiso 1 1 calc R . .
C17 C 0.1880(8) 0.3500(11) 0.0572(12) 0.144(10) Uani 1 1 d . . .
H17 H 0.1629 0.3571 0.0197 0.173 Uiso 1 1 calc R . .
C18 C 0.2225(10) 0.3783(10) 0.0541(11) 0.138(10) Uani 1 1 d . . .
H18 H 0.2214 0.4070 0.0143 0.166 Uiso 1 1 calc R . .
C19 C 0.2614(7) 0.3677(8) 0.1082(11) 0.111(6) Uani 1 1 d . . .
H19 H 0.2858 0.3874 0.1041 0.133 Uiso 1 1 calc R . .
C20 C 0.2621(5) 0.3249(7) 0.1706(9) 0.090(5) Uani 1 1 d . . .
H20 H 0.2868 0.3169 0.2089 0.108 Uiso 1 1 calc R . .
C21 C 0.1734(6) 0.1651(9) 0.5774(10) 0.125(7) Uani 1 1 d . . .
H21 H 0.1720 0.1155 0.5815 0.150 Uiso 1 1 calc R . .
C22 C 0.1987(5) 0.2030(9) 0.6366(8) 0.109(6) Uani 1 1 d . . .
H22 H 0.2143 0.1783 0.6782 0.131 Uiso 1 1 calc R . .
C23 C 0.1830(6) 0.2994(9) 0.5725(8) 0.126(8) Uani 1 1 d . . .
H23 H 0.1869 0.3481 0.5662 0.152 Uiso 1 1 calc R . .
C24 C 0.1585(6) 0.2614(8) 0.5156(8) 0.134(8) Uani 1 1 d . . .
H24 H 0.1459 0.2862 0.4724 0.161 Uiso 1 1 calc R . .
C25 C 0.0447(4) 0.1206(10) 0.4394(9) 0.086(5) Uani 1 1 d . . .
C26 C 0.0483(4) 0.0924(8) 0.3731(9) 0.079(4) Uani 1 1 d . . .
C27 C 0.0550(4) 0.1499(9) 0.3306(8) 0.078(4) Uani 1 1 d . . .
C28 C 0.0585(4) 0.2144(9) 0.3706(9) 0.083(4) Uani 1 1 d . . .
C29 C 0.0515(5) 0.1972(10) 0.4374(9) 0.089(5) Uani 1 1 d . . .
C30 C 0.0290(5) 0.0839(10) 0.4930(10) 0.147(8) Uani 1 1 d . . .
H30A H 0.0322 0.0329 0.4895 0.221 Uiso 1 1 calc R . .
H30B H 0.0000 0.0952 0.4830 0.221 Uiso 1 1 calc R . .
H30C H 0.0447 0.0997 0.5413 0.221 Uiso 1 1 calc R . .
C31 C 0.0399(5) 0.0160(9) 0.3485(9) 0.140(7) Uani 1 1 d . . .
H31A H 0.0653 -0.0056 0.3466 0.210 Uiso 1 1 calc R . .
H31B H 0.0191 0.0147 0.3010 0.210 Uiso 1 1 calc R . .
H31C H 0.0299 -0.0099 0.3822 0.210 Uiso 1 1 calc R . .
C32 C 0.0576(5) 0.1451(9) 0.2528(8) 0.118(6) Uani 1 1 d . . .
H32A H 0.0304 0.1532 0.2179 0.177 Uiso 1 1 calc R . .
H32B H 0.0673 0.0983 0.2453 0.177 Uiso 1 1 calc R . .
H32C H 0.0766 0.1808 0.2468 0.177 Uiso 1 1 calc R . .
C33 C 0.0603(5) 0.2903(8) 0.3429(9) 0.112(6) Uani 1 1 d . . .
H33A H 0.0331 0.3119 0.3305 0.168 Uiso 1 1 calc R . .
H33B H 0.0690 0.2888 0.3006 0.168 Uiso 1 1 calc R . .
H33C H 0.0799 0.3182 0.3803 0.168 Uiso 1 1 calc R . .
C34 C 0.0514(6) 0.2487(10) 0.4975(10) 0.162(8) Uani 1 1 d . . .
H34A H 0.0779 0.2728 0.5150 0.243 Uiso 1 1 calc R . .
H34B H 0.0467 0.2225 0.5367 0.243 Uiso 1 1 calc R . .
H34C H 0.0295 0.2834 0.4790 0.243 Uiso 1 1 calc R . .
C35 C 0.2962(6) 0.0643(8) 0.2817(8) 0.084(5) Uani 1 1 d . . .
C36 C 0.3232(6) 0.1166(8) 0.2602(9) 0.087(5) Uani 1 1 d . . .
C37 C 0.2997(5) 0.1444(7) 0.1908(7) 0.068(4) Uani 1 1 d . . .
C38 C 0.2584(5) 0.1095(8) 0.1725(8) 0.076(4) Uani 1 1 d . . .
C39 C 0.2564(6) 0.0595(8) 0.2256(8) 0.081(5) Uani 1 1 d . . .
C40 C 0.3123(5) 0.0105(8) 0.3470(9) 0.118(6) Uani 1 1 d . . .
H40A H 0.2890 -0.0141 0.3540 0.177 Uiso 1 1 calc R . .
H40B H 0.3272 0.0364 0.3905 0.177 Uiso 1 1 calc R . .
H40C H 0.3308 -0.0239 0.3365 0.177 Uiso 1 1 calc R . .
C41 C 0.3699(5) 0.1340(9) 0.3045(10) 0.124(6) Uani 1 1 d . . .
H41A H 0.3880 0.1068 0.2851 0.185 Uiso 1 1 calc R . .
H41B H 0.3755 0.1214 0.3547 0.185 Uiso 1 1 calc R . .
H41C H 0.3750 0.1843 0.3008 0.185 Uiso 1 1 calc R . .
C42 C 0.3159(5) 0.1906(7) 0.1437(7) 0.093(5) Uani 1 1 d . . .
H42A H 0.3408 0.2148 0.1731 0.140 Uiso 1 1 calc R . .
H42B H 0.2951 0.2254 0.1195 0.140 Uiso 1 1 calc R . .
H42C H 0.3224 0.1615 0.1080 0.140 Uiso 1 1 calc R . .
C43 C 0.2237(5) 0.1215(9) 0.1019(8) 0.115(6) Uani 1 1 d . . .
H43A H 0.2292 0.0945 0.0640 0.172 Uiso 1 1 calc R . .
H43B H 0.2220 0.1716 0.0898 0.172 Uiso 1 1 calc R . .
H43C H 0.1977 0.1061 0.1068 0.172 Uiso 1 1 calc R . .
C44 C 0.2231(5) 0.0094(8) 0.2179(9) 0.117(7) Uani 1 1 d . . .
H44A H 0.1989 0.0345 0.2209 0.175 Uiso 1 1 calc R . .
H44B H 0.2317 -0.0257 0.2561 0.175 Uiso 1 1 calc R . .
H44C H 0.2163 -0.0141 0.1715 0.175 Uiso 1 1 calc R . .
S1 S 0.2144(3) 0.5858(6) 0.8939(7) 0.281(9) Uiso 0.615(15) 1 d PD A 1
C45 C 0.1690(3) 0.5540(6) 0.8880(6) 0.150(7) Uiso 0.615(15) 1 d PD A 1
O1 O 0.2452(4) 0.5345(7) 0.9328(9) 0.244(8) Uiso 0.615(15) 1 d PD A 1
O2 O 0.2134(7) 0.5941(11) 0.8192(7) 0.270(16) Uiso 0.615(15) 1 d PD A 1
O3 O 0.2184(5) 0.6527(6) 0.9319(9) 0.233(8) Uiso 0.615(15) 1 d PD A 1
F1 F 0.1533(5) 0.4889(7) 0.8638(9) 0.304(9) Uiso 0.615(15) 1 d PD A 1
F2 F 0.1586(6) 0.5532(11) 0.9537(8) 0.250(13) Uiso 0.615(15) 1 d PD A 1
F3 F 0.1330(4) 0.5972(9) 0.8573(11) 0.363(11) Uiso 0.615(15) 1 d PD A 1
S1' S 0.2124(4) 0.5770(7) 0.9443(8) 0.188(10) Uiso 0.385(15) 1 d PD A 2
C45' C 0.1690(3) 0.5540(6) 0.8880(6) 0.150(7) Uiso 0.385(15) 1 d PD A 2
O1' O 0.2452(4) 0.5345(7) 0.9328(9) 0.244(8) Uiso 0.385(15) 1 d PD A 2
O3' O 0.2184(5) 0.6527(6) 0.9319(9) 0.233(8) Uiso 0.385(15) 1 d PD A 2
O2' O 0.2064(9) 0.5592(15) 1.0118(10) 0.21(2) Uiso 0.385(15) 1 d PD A 2
F1' F 0.1533(5) 0.4889(7) 0.8638(9) 0.304(9) Uiso 0.385(15) 1 d PD A 2
F3' F 0.1330(4) 0.5972(9) 0.8573(11) 0.363(11) Uiso 0.385(15) 1 d PD A 2
F2' F 0.1708(9) 0.5688(15) 0.8130(9) 0.223(18) Uiso 0.385(15) 1 d PD A 2
S2 S 0.1122(2) 0.8890(5) 0.2337(4) 0.195(3) Uani 0.50(2) 1 d PD B 3
C46 C 0.0688(5) 0.8413(10) 0.2301(11) 0.35(2) Uiso 0.50(2) 1 d PD B 3
O4 O 0.1174(9) 0.8780(16) 0.1660(8) 0.186(15) Uiso 0.50(2) 1 d PD B 3
O5 O 0.1107(12) 0.9596(9) 0.2592(18) 0.26(2) Uiso 0.50(2) 1 d PD B 3
O6 O 0.1362(9) 0.8398(15) 0.2904(12) 0.200(17) Uiso 0.50(2) 1 d PD B 3
F4 F 0.0567(8) 0.8491(14) 0.2932(12) 0.138(10) Uiso 0.50(2) 1 d PD B 3
F5 F 0.0330(9) 0.872(2) 0.178(2) 0.31(2) Uiso 0.50(2) 1 d PD B 3
F6 F 0.0636(11) 0.7687(11) 0.212(2) 0.223(16) Uiso 0.50(2) 1 d PD B 3
S2' S 0.1122(2) 0.8890(5) 0.2337(4) 0.195(3) Uani 0.50(2) 1 d PD B 4
C46' C 0.0688(5) 0.8413(10) 0.2301(11) 0.35(2) Uiso 0.50(2) 1 d PD B 4
O4' O 0.0865(9) 0.9470(14) 0.1931(18) 0.209(17) Uiso 0.50(2) 1 d PD B 4
O5' O 0.1398(10) 0.903(2) 0.3038(13) 0.25(2) Uiso 0.50(2) 1 d PD B 4
O6' O 0.1211(12) 0.8353(19) 0.184(2) 0.26(2) Uiso 0.50(2) 1 d PD B 4
F4' F 0.0852(11) 0.7836(17) 0.281(2) 0.30(2) Uiso 0.50(2) 1 d PD B 4
F5' F 0.0422(10) 0.8741(17) 0.262(2) 0.222(16) Uiso 0.50(2) 1 d PD B 4
F6' F 0.0395(11) 0.816(3) 0.1681(16) 0.30(2) Uiso 0.50(2) 1 d PD B 4

loop_
_atom_site_aniso_label
_atom_site_aniso_U_11
_atom_site_aniso_U_22
_atom_site_aniso_U_33
_atom_site_aniso_U_23
_atom_site_aniso_U_13
_atom_site_aniso_U_12
Ir1 0.0468(3) 0.0634(3) 0.0545(3) -0.0001(3) 0.0142(2) -0.0075(3)
Ir2 0.0629(4) 0.0606(3) 0.0501(3) -0.0092(3) 0.0245(3) -0.0070(3)
N1 0.070(8) 0.058(6) 0.041(6) -0.006(5) 0.022(6) -0.019(6)
N2 0.079(8) 0.056(6) 0.043(6) -0.005(5) 0.030(6) -0.007(6)
N3 0.065(7) 0.064(7) 0.045(7) 0.004(6) 0.015(6) -0.011(6)
N4 0.075(8) 0.040(6) 0.076(8) -0.007(6) 0.039(7) -0.013(5)
C1 0.064(9) 0.044(8) 0.053(8) -0.004(6) 0.012(7) -0.004(6)
C2 0.075(10) 0.061(9) 0.048(8) -0.001(7) 0.022(7) -0.013(8)
C3 0.050(9) 0.064(8) 0.075(9) -0.016(8) 0.020(7) 0.011(7)
C4 0.047(8) 0.058(8) 0.036(7) -0.001(6) 0.011(6) -0.018(6)
C5 0.055(9) 0.048(8) 0.041(7) -0.002(6) 0.008(6) -0.001(6)
C6 0.063(9) 0.050(7) 0.040(7) 0.005(6) 0.013(7) 0.000(6)
C7 0.086(11) 0.057(8) 0.049(8) -0.011(7) 0.039(8) -0.005(7)
C8 0.068(10) 0.077(10) 0.063(9) -0.003(8) 0.035(8) -0.005(8)
C9 0.070(11) 0.085(11) 0.112(13) -0.011(10) 0.036(9) -0.018(8)
C10 0.119(16) 0.112(15) 0.153(19) 0.029(14) 0.064(14) -0.035(12)
C11 0.18(2) 0.075(13) 0.22(3) 0.048(16) 0.10(2) -0.017(14)
C12 0.087(14) 0.153(18) 0.145(18) 0.064(17) 0.046(12) -0.005(14)
C13 0.059(10) 0.086(11) 0.123(14) 0.011(10) 0.040(10) 0.004(8)
C14 0.063(9) 0.045(7) 0.059(9) -0.002(7) 0.012(7) -0.003(6)
C15 0.094(12) 0.074(10) 0.068(10) -0.002(8) 0.053(10) -0.009(9)
C16 0.104(14) 0.117(13) 0.046(9) 0.015(9) 0.016(10) -0.009(10)
C17 0.18(2) 0.16(2) 0.098(17) -0.004(15) 0.060(17) -0.056(17)
C18 0.24(3) 0.092(15) 0.081(14) 0.041(12) 0.057(19) 0.092(18)
C19 0.17(2) 0.085(12) 0.131(16) 0.008(12) 0.126(16) 0.004(12)
C20 0.132(15) 0.057(9) 0.100(12) -0.002(9) 0.066(11) -0.004(9)
C21 0.19(2) 0.084(12) 0.088(13) -0.029(12) 0.033(14) -0.061(13)
C22 0.155(17) 0.074(12) 0.062(11) 0.004(9) -0.016(10) 0.004(11)
C23 0.20(2) 0.089(12) 0.053(10) 0.027(10) -0.009(12) -0.072(12)
C24 0.25(2) 0.067(11) 0.049(10) 0.009(8) -0.004(12) -0.082(13)
C25 0.050(9) 0.113(14) 0.097(13) 0.015(11) 0.025(9) -0.013(9)
C26 0.058(10) 0.080(11) 0.086(12) 0.004(10) 0.007(9) -0.015(8)
C27 0.053(9) 0.105(13) 0.063(10) -0.009(10) 0.001(7) 0.007(8)
C28 0.067(11) 0.105(13) 0.084(12) -0.006(11) 0.034(9) -0.014(9)
C29 0.067(11) 0.113(14) 0.081(12) -0.010(11) 0.014(9) 0.012(10)
C30 0.065(12) 0.206(19) 0.180(18) 0.129(16) 0.051(12) 0.023(12)
C31 0.092(15) 0.144(17) 0.139(16) -0.001(14) -0.024(11) -0.042(12)
C32 0.074(12) 0.171(17) 0.085(12) -0.011(12) -0.005(9) -0.002(11)
C33 0.092(13) 0.085(12) 0.160(17) 0.025(11) 0.042(12) 0.002(9)
C34 0.15(2) 0.19(2) 0.146(18) -0.034(16) 0.051(15) 0.063(16)
C35 0.120(14) 0.083(11) 0.060(10) 0.010(9) 0.047(10) 0.008(10)
C36 0.132(16) 0.072(10) 0.083(12) -0.013(9) 0.069(12) 0.012(10)
C37 0.096(12) 0.072(9) 0.053(9) -0.014(8) 0.047(9) 0.009(9)
C38 0.084(12) 0.077(10) 0.069(10) -0.018(9) 0.026(9) 0.013(9)
C39 0.139(16) 0.073(10) 0.041(9) -0.006(8) 0.043(10) 0.002(10)
C40 0.157(18) 0.097(12) 0.125(15) 0.010(11) 0.079(14) 0.023(11)
C41 0.060(12) 0.164(16) 0.156(17) 0.021(13) 0.048(12) 0.008(11)
C42 0.110(13) 0.098(11) 0.088(11) -0.010(9) 0.056(10) -0.021(9)
C43 0.109(14) 0.147(15) 0.083(12) -0.048(11) 0.022(11) -0.013(12)
C44 0.138(16) 0.089(11) 0.157(17) -0.070(11) 0.096(14) -0.060(11)
S2 0.143(6) 0.310(11) 0.157(6) 0.047(7) 0.081(5) 0.034(7)
S2' 0.143(6) 0.310(11) 0.157(6) 0.047(7) 0.081(5) 0.034(7)

loop_
_atom_type_symbol
_atom_type_description
_atom_type_scat_dispersion_real
_atom_type_scat_dispersion_imag
_atom_type_scat_source
C C 0.0033 0.0016 'International Tables Vol C Tables 4.2.6.8 and 6.1.1.4'
H H 0.0000 0.0000 'International Tables Vol C Tables 4.2.6.8 and 6.1.1.4'
N N 0.0061 0.0033 'International Tables Vol C Tables 4.2.6.8 and 6.1.1.4'
O O 0.0106 0.0060 'International Tables Vol C Tables 4.2.6.8 and 6.1.1.4'
F F 0.0171 0.0103 'International Tables Vol C Tables 4.2.6.8 and 6.1.1.4'
S S 0.1246 0.1234 'International Tables Vol C Tables 4.2.6.8 and 6.1.1.4'
Ir Ir -1.4442 7.9887 'International Tables Vol C Tables 4.2.6.8 and 6.1.1.4'

loop_
_geom_angle_atom_site_label_1
_geom_angle_atom_site_label_2
_geom_angle_atom_site_label_3
_geom_angle
_geom_angle_site_symmetry_1
_geom_angle_site_symmetry_3
_geom_angle_publ_flag
C1 Ir1 N3 83.8(4) . . ?
C1 Ir1 N1 78.9(4) . . ?
N3 Ir1 N1 89.9(4) . . ?
C1 Ir1 C27 95.8(5) . . ?
N3 Ir1 C27 147.1(6) . . ?
N1 Ir1 C27 122.5(5) . . ?
C1 Ir1 C26 122.0(6) . . ?
N3 Ir1 C26 154.0(5) . . ?
N1 Ir1 C26 97.5(5) . . ?
C27 Ir1 C26 38.4(5) . . ?
C1 Ir1 C28 103.6(5) . . ?
N3 Ir1 C28 109.7(5) . . ?
N1 Ir1 C28 160.4(5) . . ?
C27 Ir1 C28 38.3(5) . . ?
C26 Ir1 C28 64.4(6) . . ?
C1 Ir1 C29 138.9(6) . . ?
N3 Ir1 C29 96.0(5) . . ?
N1 Ir1 C29 142.1(6) . . ?
C27 Ir1 C29 63.2(6) . . ?
C26 Ir1 C29 63.4(6) . . ?
C28 Ir1 C29 38.0(5) . . ?
C1 Ir1 C25 158.7(6) . . ?
N3 Ir1 C25 116.1(5) . . ?
N1 Ir1 C25 107.0(5) . . ?
C27 Ir1 C25 63.6(6) . . ?
C26 Ir1 C25 37.9(5) . . ?
C28 Ir1 C25 64.0(5) . . ?
C29 Ir1 C25 37.8(5) . . ?
N2 Ir2 C4 76.9(4) . . ?
N2 Ir2 C35 161.2(5) . . ?
C4 Ir2 C35 106.4(5) . . ?
N2 Ir2 N4 90.2(4) . 7_556 ?
C4 Ir2 N4 86.5(4) . 7_556 ?
C35 Ir2 N4 108.3(6) . 7_556 ?
N2 Ir2 C38 98.4(5) . . ?
C4 Ir2 C38 119.1(5) . . ?
C35 Ir2 C38 63.5(5) . . ?
N4 Ir2 C38 154.2(5) 7_556 . ?
N2 Ir2 C39 123.1(5) . . ?
C4 Ir2 C39 94.2(5) . . ?
C35 Ir2 C39 39.1(5) . . ?
N4 Ir2 C39 146.0(5) 7_556 . ?
C38 Ir2 C39 38.2(5) . . ?
N2 Ir2 C36 138.6(5) . . ?
C4 Ir2 C36 144.3(5) . . ?
C35 Ir2 C36 39.7(5) . . ?
N4 Ir2 C36 94.4(5) 7_556 . ?
C38 Ir2 C36 63.2(6) . . ?
C39 Ir2 C36 65.9(6) . . ?
N2 Ir2 C37 105.8(5) . . ?
C4 Ir2 C37 157.5(5) . . ?
C35 Ir2 C37 64.1(5) . . ?
N4 Ir2 C37 115.5(5) 7_556 . ?
C38 Ir2 C37 38.7(5) . . ?
C39 Ir2 C37 65.3(5) . . ?
C36 Ir2 C37 36.6(5) . . ?
C7 N1 C8 118.1(11) . . ?
C7 N1 Ir1 115.7(8) . . ?
C8 N1 Ir1 125.3(8) . . ?
C14 N2 C15 114.4(11) . . ?
C14 N2 Ir2 117.6(8) . . ?
C15 N2 Ir2 127.7(8) . . ?
C24 N3 C21 111.3(13) . . ?
C24 N3 Ir1 123.6(10) . . ?
C21 N3 Ir1 125.1(10) . . ?
C22 N4 C23 114.7(13) . . ?
C22 N4 Ir2 123.8(10) . 7_556 ?
C23 N4 Ir2 121.4(10) . 7_556 ?
C6 C1 C2 115.4(11) . . ?
C6 C1 Ir1 131.3(9) . . ?
C2 C1 Ir1 113.3(8) . . ?
C3 C2 C7 123.2(12) . . ?
C3 C2 C1 121.9(11) . . ?
C7 C2 C1 114.8(11) . . ?
C4 C3 C2 120.6(11) . . ?
C3 C4 C5 116.9(11) . . ?
C3 C4 Ir2 127.9(9) . . ?
C5 C4 Ir2 115.2(8) . . ?
C4 C5 C6 123.9(11) . . ?
C4 C5 C14 113.4(11) . . ?
C6 C5 C14 122.7(11) . . ?
C1 C6 C5 121.2(11) . . ?
N1 C7 C2 117.1(12) . . ?
C13 C8 C9 116.8(13) . . ?
C13 C8 N1 121.4(13) . . ?
C9 C8 N1 121.7(12) . . ?
C8 C9 C10 120.2(15) . . ?
C11 C10 C9 122.7(19) . . ?
C12 C11 C10 119.4(19) . . ?
C11 C12 C13 118.4(19) . . ?
C8 C13 C12 122.2(16) . . ?
N2 C14 C5 116.6(11) . . ?
C16 C15 C20 118.5(14) . . ?
C16 C15 N2 124.0(14) . . ?
C20 C15 N2 117.4(15) . . ?
C17 C16 C15 125.2(18) . . ?
C16 C17 C18 119(2) . . ?
C17 C18 C19 123(2) . . ?
C18 C19 C20 117.3(17) . . ?
C15 C20 C19 117.1(16) . . ?
N3 C21 C22 123.8(15) . . ?
N4 C22 C21 121.2(15) . . ?
N4 C23 C24 122.3(14) . . ?
N3 C24 C23 125.8(14) . . ?
C26 C25 C29 106.0(14) . . ?
C26 C25 C30 128.2(17) . . ?
C29 C25 C30 124.8(18) . . ?
C26 C25 Ir1 67.4(8) . . ?
C29 C25 Ir1 70.3(8) . . ?
C30 C25 Ir1 135.7(10) . . ?
C27 C26 C25 109.0(14) . . ?
C27 C26 C31 125.6(16) . . ?
C25 C26 C31 124.8(16) . . ?
C27 C26 Ir1 70.6(8) . . ?
C25 C26 Ir1 74.7(8) . . ?
C31 C26 Ir1 127.6(11) . . ?
C28 C27 C26 108.8(14) . . ?
C28 C27 C32 124.4(15) . . ?
C26 C27 C32 126.7(15) . . ?
C28 C27 Ir1 71.4(8) . . ?
C26 C27 Ir1 71.0(8) . . ?
C32 C27 Ir1 124.5(9) . . ?
C27 C28 C29 107.4(14) . . ?
C27 C28 C33 127.0(15) . . ?
C29 C28 C33 124.5(16) . . ?
C27 C28 Ir1 70.3(8) . . ?
C29 C28 Ir1 73.4(9) . . ?
C33 C28 Ir1 130.9(10) . . ?
C28 C29 C25 108.7(15) . . ?
C28 C29 C34 127.0(17) . . ?
C25 C29 C34 124.3(17) . . ?
C28 C29 Ir1 68.6(9) . . ?
C25 C29 Ir1 71.9(8) . . ?
C34 C29 Ir1 125.0(11) . . ?
C39 C35 C36 109.8(14) . . ?
C39 C35 C40 124.6(14) . . ?
C36 C35 C40 124.3(16) . . ?
C39 C35 Ir2 71.5(9) . . ?
C36 C35 Ir2 73.9(8) . . ?
C40 C35 Ir2 131.6(9) . . ?
C37 C36 C35 107.6(15) . . ?
C37 C36 C41 126.6(14) . . ?
C35 C36 C41 125.7(15) . . ?
C37 C36 Ir2 73.7(9) . . ?
C35 C36 Ir2 66.3(8) . . ?
C41 C36 Ir2 128.1(10) . . ?
C36 C37 C38 105.0(13) . . ?
C36 C37 C42 126.3(15) . . ?
C38 C37 C42 128.2(14) . . ?
C36 C37 Ir2 69.6(8) . . ?
C38 C37 Ir2 65.7(7) . . ?
C42 C37 Ir2 134.6(9) . . ?
C39 C38 C37 112.6(14) . . ?
C39 C38 C43 123.8(16) . . ?
C37 C38 C43 123.4(15) . . ?
C39 C38 Ir2 71.0(8) . . ?
C37 C38 Ir2 75.6(7) . . ?
C43 C38 Ir2 125.4(10) . . ?
C38 C39 C44 125.4(16) . . ?
C38 C39 C35 104.9(14) . . ?
C44 C39 C35 129.2(15) . . ?
C38 C39 Ir2 70.8(8) . . ?
C44 C39 Ir2 129.8(10) . . ?
C35 C39 Ir2 69.4(8) . . ?
O3 S1 O1 112.3(8) . . ?
O3 S1 O2 113.1(8) . . ?
O1 S1 O2 112.0(8) . . ?
O3 S1 C45 106.4(7) . . ?
O1 S1 C45 107.6(8) . . ?
O2 S1 C45 105.0(9) . . ?
F1 C45 F3 100.3(8) . . ?
F1 C45 F2 96.8(8) . . ?
F3 C45 F2 87.4(8) . . ?
F1 C45 S1 127.7(8) . . ?
F3 C45 S1 119.1(8) . . ?
F2 C45 S1 116.5(8) . . ?
O4 S2 O5 119.8(10) . . ?
O4 S2 O6 114.2(9) . . ?
O5 S2 O6 113.3(9) . . ?
O4 S2 C46 104.9(15) . . ?
O5 S2 C46 111.7(16) . . ?
O6 S2 C46 87.9(15) . . ?
F6 C46 F5 102(2) . . ?
F6 C46 F4 105.3(18) . . ?
F5 C46 F4 99(2) . . ?
F6 C46 S2 123.8(16) . . ?
F5 C46 S2 110.0(18) . . ?
F4 C46 S2 113.6(14) . . ?

loop_
_geom_bond_atom_site_label_1
_geom_bond_atom_site_label_2
_geom_bond_distance
_geom_bond_site_symmetry_2
_geom_bond_publ_flag
Ir1 C1 2.021(12) . ?
Ir1 N3 2.093(10) . ?
Ir1 N1 2.103(10) . ?
Ir1 C27 2.149(13) . ?
Ir1 C26 2.154(14) . ?
Ir1 C28 2.164(16) . ?
Ir1 C29 2.227(15) . ?
Ir1 C25 2.249(13) . ?
Ir2 N2 2.069(10) . ?
Ir2 C4 2.070(11) . ?
Ir2 C35 2.127(15) . ?
Ir2 N4 2.134(10) 7_556 ?
Ir2 C38 2.151(13) . ?
Ir2 C39 2.154(14) . ?
Ir2 C36 2.232(15) . ?
Ir2 C37 2.286(11) . ?
N1 C7 1.280(13) . ?
N1 C8 1.425(14) . ?
N2 C14 1.277(13) . ?
N2 C15 1.441(15) . ?
N3 C24 1.260(14) . ?
N3 C21 1.314(19) . ?
N4 C22 1.269(15) . ?
N4 C23 1.286(15) . ?
N4 Ir2 2.134(10) 7_556 ?
C1 C6 1.371(13) . ?
C1 C2 1.441(15) . ?
C2 C3 1.426(15) . ?
C2 C7 1.427(15) . ?
C3 C4 1.366(14) . ?
C4 C5 1.382(14) . ?
C5 C6 1.402(14) . ?
C5 C14 1.452(15) . ?
C8 C13 1.372(16) . ?
C8 C9 1.376(16) . ?
C9 C10 1.398(19) . ?
C10 C11 1.35(3) . ?
C11 C12 1.34(2) . ?
C12 C13 1.445(19) . ?
C15 C16 1.373(18) . ?
C15 C20 1.374(18) . ?
C16 C17 1.30(2) . ?
C17 C18 1.30(3) . ?
C18 C19 1.40(2) . ?
C19 C20 1.445(19) . ?
C21 C22 1.383(19) . ?
C23 C24 1.346(18) . ?
C25 C26 1.432(19) . ?
C25 C29 1.45(2) . ?
C25 C30 1.481(18) . ?
C26 C27 1.415(18) . ?
C26 C31 1.499(19) . ?
C27 C28 1.415(18) . ?
C27 C32 1.545(18) . ?
C28 C29 1.429(18) . ?
C28 C33 1.521(18) . ?
C29 C34 1.51(2) . ?
C35 C39 1.43(2) . ?
C35 C36 1.485(19) . ?
C35 C40 1.569(18) . ?
C36 C37 1.421(19) . ?
C36 C41 1.57(2) . ?
C37 C38 1.475(18) . ?
C37 C42 1.487(16) . ?
C38 C39 1.409(17) . ?
C38 C43 1.502(19) . ?
C39 C44 1.432(18) . ?
S1 O3 1.432(8) . ?
S1 O1 1.435(8) . ?
S1 O2 1.448(8) . ?
S1 C45 1.616(8) . ?
C45 F1 1.346(9) . ?
C45 F3 1.416(7) . ?
C45 F2 1.430(7) . ?
S1' O2' 1.431(12) . ?
S2 O4 1.398(9) . ?
S2 O5 1.413(9) . ?
S2 O6 1.459(9) . ?
S2 C46 1.699(10) . ?
C46 F6 1.392(10) . ?
C46 F5 1.420(10) . ?
C46 F4 1.422(10) . ?

loop_
_platon_squeeze_void_nr
_platon_squeeze_void_average_x
_platon_squeeze_void_average_y
_platon_squeeze_void_average_z
_platon_squeeze_void_volume
_platon_squeeze_void_count_electrons
_platon_squeeze_void_content
1 0.500 0.000 0.517 1476 821 ' '
2 0.000 0.500 0.915 1476 821 ' '
